data_7062947
loop_
_publ_author_name
'Chen, Zi-Yue'
'Wang, Xi-Rui'
'Xu, Ke-Lan'
'Hu, Pan'
'Tian, You-Ping'
'Wang, Hui-Juan'
'Zhou, Ying'
'Liu, Xiong-Li'

_publ_section_title
;
 Py-2NO ligand enabled Ni(ii)-catalyzed asymmetric Michael addition
 reaction of indoles with \b,\g-unsaturated \a-keto esters
;
_journal_issue 4
_journal_name_full 'New Journal of Chemistry'
_journal_page_first 1688
_journal_page_last 1695
_journal_paper_doi 10.1039/D3NJ05076A
_journal_volume 48
_journal_year 2024
_chemical_absolute_configuration ad
_chemical_formula_moiety 'C29 H29 N5 O2, 0.5(H4 O2)'
_chemical_formula_sum 'C29 H31 N5 O3'
_chemical_formula_weight 497.59
_space_group_crystal_system trigonal
_space_group_IT_number 154
_space_group_name_Hall 'P 32 2"'
_space_group_name_H-M_alt 'P 32 2 1'
_atom_sites_solution_hydrogens mixed
_atom_sites_solution_primary direct
_audit_creation_date 2023-05-13
_audit_creation_method
;
Olex2 1.5-beta
(compiled 2022.04.07 svn.rca3783a0 for OlexSys, GUI svn.r6439)
;
_audit_update_record
;
2023-09-01 deposited with the CCDC.	2023-12-20 downloaded from the CCDC.
;
_cell_angle_alpha 90
_cell_angle_beta 90
_cell_angle_gamma 120
_cell_formula_units_Z 3
_cell_length_a 9.35380(10)
_cell_length_b 9.35380(10)
_cell_length_c 24.4673(3)
_cell_measurement_reflns_used 8147
_cell_measurement_temperature 162(18)
_cell_measurement_theta_max 71.2780
_cell_measurement_theta_min 5.4160
_cell_volume 1853.93(4)
_computing_cell_refinement 'CrysAlisPro 1.171.39.33c (Rigaku OD, 2017)'
_computing_data_collection 'CrysAlisPro 1.171.39.33c (Rigaku OD, 2017)'
_computing_data_reduction 'CrysAlisPro 1.171.39.33c (Rigaku OD, 2017)'
_computing_molecular_graphics 'Olex2 1.5-beta (Dolomanov et al., 2009)'
_computing_publication_material 'Olex2 1.5-beta (Dolomanov et al., 2009)'
_computing_structure_refinement 'SHELXL 2018/3 (Sheldrick, 2015)'
_computing_structure_solution 'SHELXS  (Sheldrick, 2008)'
_diffrn_ambient_environment N~2~
_diffrn_ambient_temperature 162(18)
_diffrn_detector 'CCD plate'
_diffrn_measured_fraction_theta_full 1.000
_diffrn_measured_fraction_theta_max 0.995
_diffrn_measurement_details
;
List of Runs (angles in degrees, time in seconds):

  # Type    Start    End  Width  t~exp~   \w     \q     \k     \f   Frames
#--------------------------------------------------------------------------
  1  \w     78.00 103.00   0.50    0.50    --   42.30  38.00 150.00   50
  2  \w     11.00 131.00   0.50    0.50    --   42.30  38.00   0.00  240
  3  \w     81.00 131.00   0.50    0.50    --   42.30  77.00  30.00  100
  4  \w     80.00 132.00   0.50    0.50    --   42.30  77.00-150.00  104
  5  \w     -5.00  37.00   0.50    0.50    --   42.30  38.00 150.00   84
  6  \w     88.00 114.00   0.50    0.50    --   42.30  77.00 150.00   52
  7  \w     98.00 131.00   0.50    0.50    --   42.30  77.00 -60.00   66
  8  \w     94.00 120.00   0.50    0.50    --   42.30  77.00-180.00   52
  9  \w     70.00 178.00   0.50    0.50    --  101.60  50.00 150.00  216
 10  \w     74.00 190.00   0.50    0.50    --  101.60  50.00  60.00  232
 11  \w     70.00 191.00   0.50    0.50    --  101.60  50.00  90.00  242
 12  \w     20.00 124.00   0.50    0.50    --  101.60 -64.00-120.00  208
 13  \w     87.00 113.00   0.50    0.50    --  101.60  77.00  30.00   52
 14  \w    143.00 190.00   0.50    0.50    --  101.60  82.00 150.00   94
 15  \w    131.00 157.00   0.50    0.50    --  101.60  77.00  60.00   52
 16  \w    134.00 150.00   0.50    0.50    --  101.60  50.00 120.00   32
;
_diffrn_measurement_device 'four-circle diffractometer'
_diffrn_measurement_device_type 'XtaLAB AFC12 (RINC): Kappa single'
_diffrn_measurement_method '\w scans'
_diffrn_orient_matrix_type 'CrysAlisPro convention (1999,Acta A55,543-557)'
_diffrn_orient_matrix_UB_11 0.1486719000
_diffrn_orient_matrix_UB_12 0.1479078000
_diffrn_orient_matrix_UB_13 -0.0273974000
_diffrn_orient_matrix_UB_21 0.0238943000
_diffrn_orient_matrix_UB_22 -0.1191863000
_diffrn_orient_matrix_UB_23 -0.0372897000
_diffrn_orient_matrix_UB_31 -0.1160653000
_diffrn_orient_matrix_UB_32 0.0091521000
_diffrn_orient_matrix_UB_33 -0.0427343000
_diffrn_radiation_monochromator mirror
_diffrn_radiation_probe x-ray
_diffrn_radiation_type 'Cu K\a'
_diffrn_radiation_wavelength 1.54184
_diffrn_reflns_av_R_equivalents 0.0195
_diffrn_reflns_av_unetI/netI 0.0136
_diffrn_reflns_Laue_measured_fraction_full 1.000
_diffrn_reflns_Laue_measured_fraction_max 0.995
_diffrn_reflns_limit_h_max 7
_diffrn_reflns_limit_h_min -11
_diffrn_reflns_limit_k_max 11
_diffrn_reflns_limit_k_min -8
_diffrn_reflns_limit_l_max 29
_diffrn_reflns_limit_l_min -29
_diffrn_reflns_number 8924
_diffrn_reflns_point_group_measured_fraction_full 0.997
_diffrn_reflns_point_group_measured_fraction_max 0.990
_diffrn_reflns_theta_full 67.684
_diffrn_reflns_theta_max 71.405
_diffrn_reflns_theta_min 5.424
_diffrn_source 'Rotating-anode X-ray tube'
_diffrn_source_type 'Rigaku (Cu) X-ray Source'
_exptl_absorpt_coefficient_mu 0.713
_exptl_absorpt_correction_T_max 1.00000
_exptl_absorpt_correction_T_min 0.03771
_exptl_absorpt_correction_type multi-scan
_exptl_absorpt_process_details
;
CrysAlisPro 1.171.39.33c (Rigaku Oxford Diffraction, 2017)
Empirical absorption correction using spherical harmonics,
 implemented in SCALE3 ABSPACK scaling algorithm.
;
_exptl_crystal_colour 'clear light colourless'
_exptl_crystal_density_diffrn 1.337
_exptl_crystal_description block
_exptl_crystal_F_000 792
_exptl_crystal_size_max 0.15
_exptl_crystal_size_mid 0.12
_exptl_crystal_size_min 0.1
_refine_diff_density_max 0.448
_refine_diff_density_min -0.338
_refine_diff_density_rms 0.064
_refine_ls_abs_structure_details
;
 Flack x determined using 952 quotients [(I+)-(I-)]/[(I+)+(I-)]
 (Parsons, Flack and Wagner, Acta Cryst. B69 (2013) 249-259).
;
_refine_ls_abs_structure_Flack 0.02(7)
_refine_ls_extinction_method none
_refine_ls_goodness_of_fit_ref 1.085
_refine_ls_hydrogen_treatment constr
_refine_ls_matrix_type full
_refine_ls_number_parameters 172
_refine_ls_number_reflns 2390
_refine_ls_number_restraints 0
_refine_ls_restrained_S_all 1.085
_refine_ls_R_factor_all 0.0380
_refine_ls_R_factor_gt 0.0378
_refine_ls_shift/su_max 0.000
_refine_ls_shift/su_mean 0.000
_refine_ls_structure_factor_coef Fsqd
_refine_ls_weighting_details 'w=1/[\s^2^(Fo^2^)+(0.0639P)^2^+0.4867P] where P=(Fo^2^+2Fc^2^)/3'
_refine_ls_weighting_scheme calc
_refine_ls_wR_factor_gt 0.1036
_refine_ls_wR_factor_ref 0.1037
_reflns_Friedel_coverage 0.680
_reflns_Friedel_fraction_full 0.993
_reflns_Friedel_fraction_max 0.982
_reflns_number_gt 2379
_reflns_number_total 2390
_reflns_threshold_expression 'I > 2\s(I)'
_cod_data_source_file d3nj05076a2.cif
_cod_data_source_block c-1
_cod_depositor_comments 'Adding full bibliography for 7062946--7062948.cif.'
_cod_original_cell_volume 1853.93(5)
_cod_database_code 7062947
_shelx_shelxl_version_number 2018/3
_shelx_space_group_comment
;
The symmetry employed for this shelxl refinement is uniquely defined
by the following loop, which should always be used as a source of
symmetry information in preference to the above space-group names.
They are only intended as comments.
;
_olex2_refinement_description
;
1. Fixed Uiso
 At 1.2 times of:
  All C(H) groups, All C(H,H) groups
 At 1.5 times of:
  All O(H,H) groups
2. Others
 Fixed Sof: H2A(0.5) H2B(0.5)
3.a Free rotating group:
 O2(H2A,H2B)
3.b Ternary CH refined with riding coordinates:
 C8(H8), C13(H13)
3.c Secondary CH2 refined with riding coordinates:
 C9(H9A,H9B), C10(H10A,H10B), C11(H11A,H11B)
3.d Aromatic/amide H refined with riding coordinates:
 C2(H2), C3(H3), C4(H4), C5(H5), C6(H6), C15(H15), C16(H16)
;
_olex2_submission_special_instructions 'No special instructions were received'
_oxdiff_exptl_absorpt_empirical_details
;
Empirical correction (ABSPACK) includes:
- Absorption correction using spherical harmonics
- Frame scaling
;
_oxdiff_exptl_absorpt_empirical_full_max 18.774
_oxdiff_exptl_absorpt_empirical_full_min 0.755

loop_
_space_group_symop_operation_xyz
'x, y, z'
'-y, x-y, z+2/3'
'-x+y, -x, z+1/3'
'y, x, -z'
'x-y, -y, -z+1/3'
'-x, -x+y, -z+2/3'

loop_
_atom_site_label
_atom_site_type_symbol
_atom_site_fract_x
_atom_site_fract_y
_atom_site_fract_z
_atom_site_U_iso_or_equiv
_atom_site_adp_type
_atom_site_occupancy
_atom_site_site_symmetry_order
_atom_site_calc_flag
_atom_site_refinement_flags_posn
_atom_site_refinement_flags_adp
_atom_site_refinement_flags_occupancy
_atom_site_disorder_assembly
_atom_site_disorder_group
O1 O 0.8356(2) 0.9714(2) 0.41684(7) 0.0336(4) Uani 1 1 d . . . . .
N1 N 0.5667(2) 0.7829(2) 0.44014(7) 0.0242(4) Uani 1 1 d . . . . .
N2 N 0.5163(3) 0.5163(3) 0.500000 0.0221(5) Uani 1 2 d S T P . .
N3 N 0.4963(3) 0.5929(2) 0.36950(7) 0.0333(5) Uani 1 1 d . . . . .
C1 C 0.5485(3) 0.8523(3) 0.48957(8) 0.0240(4) Uani 1 1 d . . . . .
C2 C 0.6809(3) 0.9397(3) 0.52477(9) 0.0295(5) Uani 1 1 d . . . . .
H2 H 0.787267 0.956953 0.515900 0.035 Uiso 1 1 calc R U . . .
C3 C 0.6553(3) 1.0017(3) 0.57319(9) 0.0353(6) Uani 1 1 d . . . . .
H3 H 0.745328 1.061189 0.597458 0.042 Uiso 1 1 calc R U . . .
C4 C 0.5019(4) 0.9784(3) 0.58667(10) 0.0367(6) Uani 1 1 d . . . . .
H4 H 0.486848 1.022681 0.619675 0.044 Uiso 1 1 calc R U . . .
C5 C 0.3700(3) 0.8898(3) 0.55165(10) 0.0361(5) Uani 1 1 d . . . . .
H5 H 0.263658 0.872077 0.560796 0.043 Uiso 1 1 calc R U . . .
C6 C 0.3933(3) 0.8271(3) 0.50336(9) 0.0309(5) Uani 1 1 d . . . . .
H6 H 0.302567 0.766395 0.479451 0.037 Uiso 1 1 calc R U . . .
C7 C 0.7059(3) 0.8420(3) 0.40934(8) 0.0261(4) Uani 1 1 d . . . . .
C8 C 0.6708(3) 0.7219(3) 0.36319(8) 0.0303(5) Uani 1 1 d . . . . .
H8 H 0.744002 0.672724 0.365943 0.036 Uiso 1 1 calc R U . . .
C9 C 0.6857(3) 0.7978(3) 0.30618(9) 0.0382(6) Uani 1 1 d . . . . .
H9A H 0.686596 0.903890 0.308649 0.046 Uiso 1 1 calc R U . . .
H9B H 0.787291 0.816346 0.287345 0.046 Uiso 1 1 calc R U . . .
C10 C 0.5350(4) 0.6704(4) 0.27731(11) 0.0566(9) Uani 1 1 d . . . . .
H10A H 0.552872 0.582750 0.261861 0.068 Uiso 1 1 calc R U . . .
H10B H 0.503150 0.720463 0.247482 0.068 Uiso 1 1 calc R U . . .
C11 C 0.4066(4) 0.6032(4) 0.32103(10) 0.0563(9) Uani 1 1 d . . . . .
H11A H 0.362329 0.678032 0.327998 0.068 Uiso 1 1 calc R U . . .
H11B H 0.314309 0.492862 0.310921 0.068 Uiso 1 1 calc R U . . .
C13 C 0.4358(3) 0.6202(3) 0.42121(8) 0.0264(5) Uani 1 1 d . . . . .
H13 H 0.333059 0.625152 0.414283 0.032 Uiso 1 1 calc R U . . .
C14 C 0.3992(3) 0.4864(3) 0.46315(8) 0.0222(4) Uani 1 1 d . . . . .
C15 C 0.2496(3) 0.3393(3) 0.46136(9) 0.0265(5) Uani 1 1 d . . . . .
H15 H 0.169786 0.321438 0.434177 0.032 Uiso 1 1 calc R U . . .
C16 C 0.2190(3) 0.2190(3) 0.500000 0.0285(6) Uani 1 2 d S T P . .
H16 H 0.117441 0.117437 0.499999 0.034 Uiso 1 2 calc R U P . .
O2 O 1.000000 1.2154(3) 0.333333 0.0340(5) Uani 1 2 d GS T P . .
H2A H 0.937195 1.129755 0.351916 0.051 Uiso 0.5 1 d G U P . .
H2B H 1.045640 1.190002 0.308049 0.051 Uiso 0.5 1 d G U P . .

loop_
_atom_site_aniso_label
_atom_site_aniso_U_11
_atom_site_aniso_U_22
_atom_site_aniso_U_33
_atom_site_aniso_U_23
_atom_site_aniso_U_13
_atom_site_aniso_U_12
O1 0.0296(8) 0.0322(9) 0.0315(8) 0.0040(6) 0.0046(7) 0.0098(7)
N1 0.0263(9) 0.0232(9) 0.0227(8) 0.0034(7) 0.0006(7) 0.0120(7)
N2 0.0213(8) 0.0213(8) 0.0222(11) 0.0009(5) -0.0009(5) 0.0096(9)
N3 0.0435(12) 0.0320(10) 0.0180(8) 0.0017(7) -0.0022(8) 0.0141(9)
C1 0.0300(11) 0.0202(9) 0.0224(9) 0.0054(7) 0.0027(8) 0.0131(9)
C2 0.0312(11) 0.0294(11) 0.0283(10) 0.0022(9) -0.0013(9) 0.0155(9)
C3 0.0451(14) 0.0301(11) 0.0281(11) -0.0012(9) -0.0023(10) 0.0167(10)
C4 0.0544(15) 0.0287(11) 0.0284(10) 0.0058(9) 0.0106(10) 0.0217(11)
C5 0.0404(13) 0.0330(12) 0.0393(12) 0.0077(10) 0.0136(10) 0.0217(11)
C6 0.0310(11) 0.0297(11) 0.0335(11) 0.0042(9) 0.0025(9) 0.0163(10)
C7 0.0301(11) 0.0303(11) 0.0222(9) 0.0045(8) 0.0000(8) 0.0183(10)
C8 0.0352(12) 0.0373(12) 0.0240(10) -0.0008(9) -0.0014(9) 0.0223(10)
C9 0.0418(13) 0.0495(15) 0.0224(10) 0.0055(10) 0.0059(10) 0.0221(12)
C10 0.068(2) 0.0516(17) 0.0282(12) 0.0052(12) -0.0077(13) 0.0136(15)
C11 0.0426(15) 0.0669(19) 0.0245(11) 0.0109(12) -0.0128(11) 0.0012(14)
C13 0.0276(11) 0.0279(11) 0.0241(9) 0.0002(8) -0.0061(8) 0.0142(9)
C14 0.0231(10) 0.0249(10) 0.0200(9) -0.0017(8) 0.0001(7) 0.0130(8)
C15 0.0216(10) 0.0286(10) 0.0278(10) -0.0054(8) -0.0032(8) 0.0114(9)
C16 0.0216(10) 0.0216(10) 0.0348(15) -0.0033(6) 0.0033(6) 0.0051(12)
O2 0.0345(12) 0.0350(9) 0.0324(11) 0.0045(5) 0.0090(10) 0.0173(6)

loop_
_atom_type_symbol
_atom_type_description
_atom_type_scat_dispersion_real
_atom_type_scat_dispersion_imag
_atom_type_scat_source
C C 0.0181 0.0091 'International Tables Vol C Tables 4.2.6.8 and 6.1.1.4'
H H 0.0000 0.0000 'International Tables Vol C Tables 4.2.6.8 and 6.1.1.4'
N N 0.0311 0.0180 'International Tables Vol C Tables 4.2.6.8 and 6.1.1.4'
O O 0.0492 0.0322 'International Tables Vol C Tables 4.2.6.8 and 6.1.1.4'

loop_
_geom_angle_atom_site_label_1
_geom_angle_atom_site_label_2
_geom_angle_atom_site_label_3
_geom_angle
_geom_angle_site_symmetry_1
_geom_angle_site_symmetry_3
_geom_angle_publ_flag
C1 N1 C13 120.81(17) . . ?
C7 N1 C1 126.45(18) . . ?
C7 N1 C13 112.22(18) . . ?
C14 N2 C14 118.1(3) . 4_556 ?
C8 N3 C11 107.08(18) . . ?
C13 N3 C8 108.33(17) . . ?
C13 N3 C11 113.6(2) . . ?
C2 C1 N1 121.41(19) . . ?
C2 C1 C6 119.8(2) . . ?
C6 C1 N1 118.8(2) . . ?
C1 C2 H2 120.5 . . ?
C1 C2 C3 119.0(2) . . ?
C3 C2 H2 120.5 . . ?
C2 C3 H3 119.3 . . ?
C4 C3 C2 121.3(2) . . ?
C4 C3 H3 119.3 . . ?
C3 C4 H4 120.3 . . ?
C3 C4 C5 119.4(2) . . ?
C5 C4 H4 120.3 . . ?
C4 C5 H5 120.0 . . ?
C6 C5 C4 120.0(2) . . ?
C6 C5 H5 120.0 . . ?
C1 C6 H6 119.8 . . ?
C5 C6 C1 120.5(2) . . ?
C5 C6 H6 119.8 . . ?
O1 C7 N1 126.3(2) . . ?
O1 C7 C8 125.9(2) . . ?
N1 C7 C8 107.7(2) . . ?
N3 C8 C7 105.71(18) . . ?
N3 C8 H8 110.4 . . ?
N3 C8 C9 106.28(18) . . ?
C7 C8 H8 110.4 . . ?
C7 C8 C9 113.5(2) . . ?
C9 C8 H8 110.4 . . ?
C8 C9 H9A 111.1 . . ?
C8 C9 H9B 111.1 . . ?
H9A C9 H9B 109.1 . . ?
C10 C9 C8 103.2(2) . . ?
C10 C9 H9A 111.1 . . ?
C10 C9 H9B 111.1 . . ?
C9 C10 H10A 111.0 . . ?
C9 C10 H10B 111.0 . . ?
C9 C10 C11 103.7(2) . . ?
H10A C10 H10B 109.0 . . ?
C11 C10 H10A 111.0 . . ?
C11 C10 H10B 111.0 . . ?
N3 C11 C10 103.8(3) . . ?
N3 C11 H11A 111.0 . . ?
N3 C11 H11B 111.0 . . ?
C10 C11 H11A 111.0 . . ?
C10 C11 H11B 111.0 . . ?
H11A C11 H11B 109.0 . . ?
N1 C13 H13 109.1 . . ?
N1 C13 C14 111.59(16) . . ?
N3 C13 N1 105.02(18) . . ?
N3 C13 H13 109.1 . . ?
N3 C13 C14 112.90(18) . . ?
C14 C13 H13 109.1 . . ?
N2 C14 C13 117.38(19) . . ?
N2 C14 C15 122.9(2) . . ?
C15 C14 C13 119.71(18) . . ?
C14 C15 H15 120.7 . . ?
C16 C15 C14 118.7(2) . . ?
C16 C15 H15 120.7 . . ?
C15 C16 C15 118.8(3) . 4_556 ?
C15 C16 H16 120.6 . . ?
C15 C16 H16 120.6 4_556 . ?
H2A O2 H2A 106.8 . 6_765 ?
H2A O2 H2B 15.0 . 6_765 ?
H2A O2 H2B 109.5 . . ?
H2A O2 H2B 109.5 6_765 6_765 ?
H2B O2 H2A 15.0 . 6_765 ?
H2B O2 H2B 116.0 . 6_765 ?

loop_
_geom_bond_atom_site_label_1
_geom_bond_atom_site_label_2
_geom_bond_distance
_geom_bond_site_symmetry_2
_geom_bond_publ_flag
O1 C7 1.226(3) . ?
N1 C1 1.422(3) . ?
N1 C7 1.360(3) . ?
N1 C13 1.472(3) . ?
N2 C14 1.336(2) . ?
N2 C14 1.336(2) 4_556 ?
N3 C8 1.475(3) . ?
N3 C11 1.484(3) . ?
N3 C13 1.460(3) . ?
C1 C2 1.390(3) . ?
C1 C6 1.392(3) . ?
C2 H2 0.9500 . ?
C2 C3 1.391(3) . ?
C3 H3 0.9500 . ?
C3 C4 1.379(4) . ?
C4 H4 0.9500 . ?
C4 C5 1.386(4) . ?
C5 H5 0.9500 . ?
C5 C6 1.384(3) . ?
C6 H6 0.9500 . ?
C7 C8 1.509(3) . ?
C8 H8 1.0000 . ?
C8 C9 1.539(3) . ?
C9 H9A 0.9900 . ?
C9 H9B 0.9900 . ?
C9 C10 1.492(4) . ?
C10 H10A 0.9900 . ?
C10 H10B 0.9900 . ?
C10 C11 1.492(4) . ?
C11 H11A 0.9900 . ?
C11 H11B 0.9900 . ?
C13 H13 1.0000 . ?
C13 C14 1.519(3) . ?
C14 C15 1.389(3) . ?
C15 H15 0.9500 . ?
C15 C16 1.386(3) . ?
C16 H16 0.9500 . ?
O2 H2A 0.85(16) 6_765 ?
O2 H2A 0.8501 . ?
O2 H2B 0.85(14) 6_765 ?
O2 H2B 0.8500 . ?

loop_
_geom_torsion_atom_site_label_1
_geom_torsion_atom_site_label_2
_geom_torsion_atom_site_label_3
_geom_torsion_atom_site_label_4
_geom_torsion
_geom_torsion_site_symmetry_1
_geom_torsion_site_symmetry_2
_geom_torsion_site_symmetry_3
_geom_torsion_site_symmetry_4
_geom_torsion_publ_flag
O1 C7 C8 N3 -176.2(2) . . . . ?
O1 C7 C8 C9 -60.1(3) . . . . ?
N1 C1 C2 C3 -178.5(2) . . . . ?
N1 C1 C6 C5 178.68(19) . . . . ?
N1 C7 C8 N3 2.3(2) . . . . ?
N1 C7 C8 C9 118.4(2) . . . . ?
N1 C13 C14 N2 -21.4(2) . . . . ?
N1 C13 C14 C15 159.7(2) . . . . ?
N2 C14 C15 C16 1.1(3) . . . . ?
N3 C8 C9 C10 -18.6(3) . . . . ?
N3 C13 C14 N2 96.6(2) . . . . ?
N3 C13 C14 C15 -82.3(2) . . . . ?
C1 N1 C7 O1 -5.6(3) . . . . ?
C1 N1 C7 C8 175.89(18) . . . . ?
C1 N1 C13 N3 178.77(17) . . . . ?
C1 N1 C13 C14 -58.6(3) . . . . ?
C1 C2 C3 C4 -0.2(3) . . . . ?
C2 C1 C6 C5 0.6(3) . . . . ?
C2 C3 C4 C5 0.8(4) . . . . ?
C3 C4 C5 C6 -0.7(3) . . . . ?
C4 C5 C6 C1 0.0(3) . . . . ?
C6 C1 C2 C3 -0.5(3) . . . . ?
C7 N1 C1 C2 -29.8(3) . . . . ?
C7 N1 C1 C6 152.2(2) . . . . ?
C7 N1 C13 N3 -9.0(2) . . . . ?
C7 N1 C13 C14 113.69(19) . . . . ?
C7 C8 C9 C10 -134.4(2) . . . . ?
C8 N3 C11 C10 28.2(3) . . . . ?
C8 N3 C13 N1 10.0(2) . . . . ?
C8 N3 C13 C14 -111.8(2) . . . . ?
C8 C9 C10 C11 35.9(3) . . . . ?
C9 C10 C11 N3 -40.1(3) . . . . ?
C11 N3 C8 C7 115.1(2) . . . . ?
C11 N3 C8 C9 -5.9(3) . . . . ?
C11 N3 C13 N1 -108.8(2) . . . . ?
C11 N3 C13 C14 129.4(2) . . . . ?
C13 N1 C1 C2 141.3(2) . . . . ?
C13 N1 C1 C6 -36.7(3) . . . . ?
C13 N1 C7 O1 -177.4(2) . . . . ?
C13 N1 C7 C8 4.1(2) . . . . ?
C13 N3 C8 C7 -7.8(2) . . . . ?
C13 N3 C8 C9 -128.75(19) . . . . ?
C13 N3 C11 C10 147.8(2) . . . . ?
C13 C14 C15 C16 179.92(16) . . . . ?
C14 N2 C14 C13 -179.4(2) 4_556 . . . ?
C14 N2 C14 C15 -0.56(15) 4_556 . . . ?
C14 C15 C16 C15 -0.51(14) . . . 4_556 ?
